data_4312885
loop_
_publ_author_name
'Xiao-Ping Yang'
'Bei-Sheng Kang'
'Wai-Kwok Wong'
'Cheng-Yong Su'
'Han-Qin Liu'

_publ_section_title
;
 Syntheses, Crystal Structures, and Luminescent Properties of Lanthanide
 Complexes with Tripodal Ligands Bearing Benzimidazole and Pyridine Groups
;
_journal_name_full 'Inorganic Chemistry'
_journal_page_first 169
_journal_page_last 179
_journal_paper_doi 10.1021/ic025799p
_journal_volume 42
_journal_year 2003
_chemical_formula_sum 'C20 H19 N8 O9 Tb'
_chemical_formula_weight 674.34
_chemical_name_systematic
; 
 ? 
;
_space_group_IT_number 148
_symmetry_cell_setting rhombohedral
_symmetry_space_group_name_Hall '-P 3*'
_symmetry_space_group_name_H-M 'R -3 :R'
_atom_sites_solution_hydrogens geom
_atom_sites_solution_primary direct
_atom_sites_solution_secondary difmap
_audit_creation_method SHELXL-97
_cell_angle_alpha 99.268(4)
_cell_angle_beta 99.268(4)
_cell_angle_gamma 99.268(4)
_cell_formula_units_Z 6
_cell_length_a 17.275(5)
_cell_length_b 17.275(5)
_cell_length_c 17.275(5)
_cell_measurement_reflns_used CCD
_cell_measurement_temperature 293(2)
_cell_volume 4928(2)
_computing_structure_refinement 'SHELXL-97 (Sheldrick, 1997)'
_computing_structure_solution 'SHELXS-97 (Sheldrick, 1990)'
_diffrn_ambient_temperature 293(2)
_diffrn_measured_fraction_theta_full 0.982
_diffrn_measured_fraction_theta_max 0.982
_diffrn_measurement_device_type 'Bruck CCD'
_diffrn_radiation_monochromator graphite
_diffrn_radiation_source 'fine-focus sealed tube'
_diffrn_radiation_type MoK\a
_diffrn_radiation_wavelength 0.71073
_diffrn_reflns_av_R_equivalents 0.0700
_diffrn_reflns_av_sigmaI/netI 0.0985
_diffrn_reflns_limit_h_max 18
_diffrn_reflns_limit_h_min -23
_diffrn_reflns_limit_k_max 11
_diffrn_reflns_limit_k_min -24
_diffrn_reflns_limit_l_max 23
_diffrn_reflns_limit_l_min -22
_diffrn_reflns_number 21229
_diffrn_reflns_theta_full 30.00
_diffrn_reflns_theta_max 30.00
_diffrn_reflns_theta_min 3.94
_exptl_absorpt_coefficient_mu 2.205
_exptl_absorpt_correction_T_max 0.5874
_exptl_absorpt_correction_T_min 0.4650
_exptl_absorpt_correction_type SADABS
_exptl_crystal_colour Yellowish
_exptl_crystal_density_diffrn 1.412
_exptl_crystal_density_method 'not measured'
_exptl_crystal_description Block
_exptl_crystal_F_000 2064
_exptl_crystal_size_max 0.41
_exptl_crystal_size_mid 0.35
_exptl_crystal_size_min 0.27
_refine_diff_density_max 1.934
_refine_diff_density_min -1.529
_refine_diff_density_rms 0.155
_refine_ls_extinction_coef 0.0000(2)
_refine_ls_extinction_expression Fc^*^=kFc[1+0.001xFc^2^\l^3^/sin(2\q)]^-1/4^
_refine_ls_extinction_method SHELXL
_refine_ls_goodness_of_fit_ref 1.027
_refine_ls_hydrogen_treatment mixed
_refine_ls_matrix_type full
_refine_ls_number_parameters 362
_refine_ls_number_reflns 9418
_refine_ls_number_restraints 0
_refine_ls_restrained_S_all 1.027
_refine_ls_R_factor_all 0.2080
_refine_ls_R_factor_gt 0.0726
_refine_ls_shift/su_max 4.836
_refine_ls_shift/su_mean 0.014
_refine_ls_structure_factor_coef Fsqd
_refine_ls_weighting_details 'calc w=1/[\s^2^(Fo^2^)+(0.1057P)^2^+16.8820P] where P=(Fo^2^+2Fc^2^)/3'
_refine_ls_weighting_scheme calc
_refine_ls_wR_factor_gt 0.1809
_refine_ls_wR_factor_ref 0.2713
_reflns_number_gt 3597
_reflns_number_total 9418
_reflns_threshold_expression >2sigma(I)
_cod_data_source_file ic025799p-4_s1_6.cif
_cod_data_source_block Tb3+C
_cod_depositor_comments
;
The following automatic conversions were performed:

'_symmetry_cell_setting' value 'Rhombohedral' changed to
'rhombohedral' according to the built-in table from CIF Core
dictionary named 'cif_core.dic' version 2.4.1 from 2010-06-29.

Automatic conversion script
Id: cif_fix_values 1646 2011-03-28 12:23:43Z adriana 
;
_cod_original_sg_symbol_H-M 'R -3'
_cod_database_code 4312885

loop_
_symmetry_equiv_pos_as_xyz
'x, y, z'
'z, x, y'
'y, z, x'
'-x, -y, -z'
'-z, -x, -y'
'-y, -z, -x'

loop_
_atom_site_label
_atom_site_type_symbol
_atom_site_fract_x
_atom_site_fract_y
_atom_site_fract_z
_atom_site_U_iso_or_equiv
_atom_site_adp_type
_atom_site_occupancy
_atom_site_symmetry_multiplicity
_atom_site_calc_flag
_atom_site_refinement_flags
_atom_site_disorder_assembly
_atom_site_disorder_group
Tb1 Tb 0.90351(5) 0.58423(4) 0.27342(5) 0.0718(4) Uani 1 1 d . . .
O1 O 0.8184(4) 0.4513(4) 0.2590(4) 0.073(2) Uani 1 1 d . . .
O2 O 0.9444(5) 0.4556(4) 0.2916(5) 0.083(2) Uani 1 1 d . . .
O3 O 0.8646(6) 0.3411(6) 0.2609(7) 0.128(4) Uani 1 1 d . . .
O4 O 0.7753(4) 0.5800(4) 0.1847(5) 0.082(2) Uani 1 1 d . . .
O5 O 0.7727(5) 0.6039(5) 0.3077(5) 0.093(3) Uani 1 1 d . . .
O6 O 0.6647(6) 0.5910(9) 0.2214(8) 0.161(5) Uani 1 1 d . . .
O7 O 0.9333(4) 0.6311(5) 0.1495(5) 0.083(2) Uani 1 1 d . . .
O8 O 0.9068(5) 0.5030(5) 0.1409(5) 0.084(2) Uani 1 1 d . . .
O9 O 0.9330(6) 0.5529(7) 0.0392(7) 0.120(4) Uani 1 1 d . . .
C1 C 1.0703(8) 0.7263(7) 0.3553(10) 0.120(6) Uani 1 1 d . . .
H1A H 1.0550 0.7599 0.3179 0.144 Uiso 1 1 calc R . .
H1B H 1.1107 0.7588 0.3990 0.144 Uiso 1 1 calc R . .
C2 C 1.1012(7) 0.6636(8) 0.3170(9) 0.100(5) Uani 1 1 d . . .
C3 C 1.1031(8) 0.5504(9) 0.2445(9) 0.094(4) Uani 1 1 d . . .
C4 C 1.0921(10) 0.4789(9) 0.1975(9) 0.110(5) Uani 1 1 d . . .
H4A H 1.0406 0.4513 0.1747 0.132 Uiso 1 1 calc R . .
C5 C 1.1541(13) 0.4470(12) 0.1831(12) 0.141(7) Uani 1 1 d . . .
H5A H 1.1452 0.3961 0.1520 0.169 Uiso 1 1 calc R . .
C6 C 1.2332(13) 0.4880(15) 0.2134(13) 0.147(7) Uani 1 1 d . . .
H6A H 1.2756 0.4626 0.2050 0.176 Uiso 1 1 calc R . .
C7 C 1.2484(10) 0.5653(11) 0.2553(12) 0.126(6) Uani 1 1 d . . .
H7A H 1.2997 0.5961 0.2693 0.152 Uiso 1 1 calc R . .
C8 C 1.1862(9) 0.5928(10) 0.2744(10) 0.106(5) Uani 1 1 d . . .
C9 C 1.0291(8) 0.6544(9) 0.4541(9) 0.119(6) Uani 1 1 d . . .
H9A H 1.0651 0.6199 0.4381 0.143 Uiso 1 1 calc R . .
H9B H 1.0586 0.6954 0.4990 0.143 Uiso 1 1 calc R . .
C10 C 0.9623(9) 0.6075(8) 0.4790(8) 0.100(5) Uani 1 1 d . . .
C11 C 0.9600(14) 0.6030(11) 0.5568(10) 0.137(7) Uani 1 1 d . . .
H11A H 1.0023 0.6325 0.5962 0.164 Uiso 1 1 calc R . .
C12 C 0.8963(14) 0.5554(12) 0.5804(11) 0.143(7) Uani 1 1 d . . .
H12A H 0.8970 0.5511 0.6335 0.172 Uiso 1 1 calc R . .
C13 C 0.8325(13) 0.5156(10) 0.5194(11) 0.133(6) Uani 1 1 d . . .
H13A H 0.7881 0.4848 0.5311 0.159 Uiso 1 1 calc R . .
C14 C 0.8359(9) 0.5222(8) 0.4449(9) 0.097(4) Uani 1 1 d . . .
H14A H 0.7935 0.4934 0.4053 0.117 Uiso 1 1 calc R . .
C15 C 0.9585(9) 0.7561(7) 0.4123(9) 0.112(5) Uani 1 1 d . . .
H15A H 0.9959 0.7994 0.4492 0.135 Uiso 1 1 calc R . .
H15B H 0.9178 0.7355 0.4404 0.135 Uiso 1 1 calc R . .
C16 C 0.9203(7) 0.7873(7) 0.3427(9) 0.095(4) Uani 1 1 d . . .
C17 C 0.9169(11) 0.8660(8) 0.3484(13) 0.138(7) Uani 1 1 d . . .
H17A H 0.9407 0.9023 0.3953 0.166 Uiso 1 1 calc R . .
C18 C 0.8765(12) 0.8925(10) 0.2818(13) 0.143(7) Uani 1 1 d . . .
H18A H 0.8725 0.9458 0.2839 0.172 Uiso 1 1 calc R . .
C19 C 0.8445(10) 0.8366(10) 0.2160(11) 0.126(6) Uani 1 1 d . . .
H19A H 0.8172 0.8510 0.1712 0.152 Uiso 1 1 calc R . .
C20 C 0.8516(9) 0.7603(8) 0.2141(11) 0.114(5) Uani 1 1 d . . .
H20A H 0.8275 0.7234 0.1677 0.137 Uiso 1 1 calc R . .
N1 N 1.0543(5) 0.5942(6) 0.2739(6) 0.084(3) Uani 1 1 d . . .
N2 N 1.1791(6) 0.6640(7) 0.3191(8) 0.112(4) Uani 1 1 d . . .
H2A H 1.2178 0.7021 0.3440 0.135 Uiso 1 1 calc R . .
N3 N 0.8979(6) 0.5690(6) 0.4209(5) 0.082(3) Uani 1 1 d . . .
N4 N 0.8919(6) 0.7327(5) 0.2761(6) 0.086(3) Uani 1 1 d . . .
N5 N 1.0004(6) 0.6929(5) 0.3860(7) 0.093(3) Uani 1 1 d . . .
N6 N 0.8749(7) 0.4144(6) 0.2700(6) 0.084(3) Uani 1 1 d . . .
N7 N 0.7344(7) 0.5918(7) 0.2375(8) 0.092(3) Uani 1 1 d . . .
N8 N 0.9233(5) 0.5612(7) 0.1082(7) 0.083(3) Uani 1 1 d . . .
Q1 C 0.9350(6) 0.5698(5) 0.2491(7) 0.027(2) Uani 1 1 d . . .
Q2 C 0.9188(10) 0.6075(8) 0.2349(7) 0.083(6) Uani 1 1 d . . .

loop_
_atom_site_aniso_label
_atom_site_aniso_U_11
_atom_site_aniso_U_22
_atom_site_aniso_U_33
_atom_site_aniso_U_23
_atom_site_aniso_U_13
_atom_site_aniso_U_12
Tb1 0.0531(5) 0.0561(5) 0.0776(6) -0.0181(4) -0.0176(4) -0.0120(3)
O1 0.064(5) 0.057(4) 0.079(5) -0.003(3) -0.012(4) -0.003(4)
O2 0.072(5) 0.067(5) 0.094(6) 0.006(4) -0.011(4) 0.006(4)
O3 0.124(8) 0.065(6) 0.176(11) 0.009(6) 0.012(7) -0.008(5)
O4 0.048(4) 0.076(5) 0.096(6) -0.009(4) -0.021(4) -0.003(3)
O5 0.079(6) 0.087(6) 0.094(6) -0.010(5) -0.009(5) 0.018(4)
O6 0.060(6) 0.250(16) 0.173(12) 0.051(10) 0.002(7) 0.039(8)
O7 0.066(5) 0.070(5) 0.096(6) 0.003(4) -0.005(4) -0.010(4)
O8 0.076(5) 0.059(5) 0.089(6) -0.008(4) -0.012(4) -0.017(4)
O9 0.098(7) 0.123(8) 0.119(9) -0.001(7) 0.035(6) -0.026(6)
C1 0.092(9) 0.055(7) 0.163(14) -0.034(8) -0.030(9) -0.023(7)
C2 0.051(7) 0.081(9) 0.139(12) 0.012(8) -0.022(7) -0.021(6)
C3 0.060(8) 0.106(11) 0.113(11) 0.031(9) 0.016(7) 0.003(7)
C4 0.100(11) 0.097(11) 0.120(12) -0.015(9) 0.008(9) 0.032(9)
C5 0.128(16) 0.123(15) 0.174(19) 0.015(13) 0.049(14) 0.021(13)
C6 0.135(18) 0.16(2) 0.17(2) 0.046(16) 0.070(15) 0.053(15)
C7 0.082(11) 0.108(13) 0.188(19) 0.022(12) 0.039(11) 0.006(9)
C8 0.078(10) 0.102(12) 0.133(13) 0.036(10) 0.000(9) 0.014(8)
C9 0.078(9) 0.103(10) 0.129(12) -0.019(9) -0.051(8) -0.011(8)
C10 0.101(10) 0.090(9) 0.079(9) -0.013(6) -0.045(7) 0.023(7)
C11 0.19(2) 0.110(13) 0.083(11) 0.007(9) -0.047(11) 0.041(13)
C12 0.19(2) 0.118(15) 0.097(13) 0.013(11) -0.013(13) 0.009(14)
C13 0.20(2) 0.113(13) 0.092(12) 0.043(10) 0.022(12) 0.018(12)
C14 0.099(10) 0.092(10) 0.083(10) -0.003(7) 0.010(7) -0.005(8)
C15 0.115(11) 0.059(7) 0.116(11) -0.037(7) -0.038(9) -0.002(7)
C16 0.079(8) 0.057(7) 0.118(11) -0.034(7) -0.010(7) 0.003(6)
C17 0.136(14) 0.059(9) 0.178(18) -0.029(10) -0.013(13) -0.005(8)
C18 0.160(17) 0.072(10) 0.167(18) -0.019(11) -0.013(14) 0.018(10)
C19 0.135(14) 0.091(11) 0.143(15) 0.018(10) -0.014(11) 0.036(10)
C20 0.100(10) 0.060(8) 0.160(15) -0.017(8) -0.011(10) 0.025(7)
N1 0.042(5) 0.078(6) 0.113(8) 0.004(5) -0.014(5) -0.001(4)
N2 0.064(7) 0.080(8) 0.167(12) 0.017(8) -0.018(7) -0.015(5)
N3 0.081(7) 0.073(6) 0.069(6) -0.016(5) -0.023(5) 0.015(5)
N4 0.079(6) 0.046(5) 0.109(8) -0.009(5) -0.022(5) 0.006(4)
N5 0.065(6) 0.057(5) 0.117(8) -0.006(5) -0.038(5) -0.026(5)
N6 0.093(8) 0.048(6) 0.087(7) -0.008(5) -0.003(6) -0.011(5)
N7 0.053(6) 0.096(8) 0.113(9) -0.004(6) 0.001(6) 0.012(5)
N8 0.043(5) 0.096(9) 0.089(8) -0.002(7) -0.011(5) -0.008(5)
Q1 0.023(4) 0.016(4) 0.036(5) -0.016(4) 0.019(3) -0.006(3)
Q2 0.140(11) 0.036(6) 0.031(6) 0.026(4) -0.032(6) -0.079(7)

loop_
_atom_type_symbol
_atom_type_description
_atom_type_scat_dispersion_real
_atom_type_scat_dispersion_imag
_atom_type_scat_source
C C 0.0033 0.0016 'International Tables Vol C Tables 4.2.6.8 and 6.1.1.4'
H H 0.0000 0.0000 'International Tables Vol C Tables 4.2.6.8 and 6.1.1.4'
N N 0.0061 0.0033 'International Tables Vol C Tables 4.2.6.8 and 6.1.1.4'
O O 0.0106 0.0060 'International Tables Vol C Tables 4.2.6.8 and 6.1.1.4'
Tb Tb -0.1723 4.1537 'International Tables Vol C Tables 4.2.6.8 and 6.1.1.4'

loop_
_geom_angle_atom_site_label_1
_geom_angle_atom_site_label_2
_geom_angle_atom_site_label_3
_geom_angle
_geom_angle_site_symmetry_1
_geom_angle_site_symmetry_3
_geom_angle_publ_flag
Q1 Tb1 Q2 57.4(13) . . ?
Q1 Tb1 O4 111.4(8) . . ?
Q2 Tb1 O4 77.5(11) . . ?
Q1 Tb1 O1 96.6(7) . . ?
Q2 Tb1 O1 127.4(6) . . ?
O4 Tb1 O1 71.4(3) . . ?
Q1 Tb1 O5 160.3(6) . . ?
Q2 Tb1 O5 116.7(15) . . ?
O4 Tb1 O5 50.4(3) . . ?
O1 Tb1 O5 71.8(3) . . ?
Q1 Tb1 O2 62.2(9) . . ?
Q2 Tb1 O2 118.9(15) . . ?
O4 Tb1 O2 118.5(2) . . ?
O1 Tb1 O2 51.2(2) . . ?
O5 Tb1 O2 116.6(3) . . ?
Q1 Tb1 O8 40.9(6) . . ?
Q2 Tb1 O8 59.2(10) . . ?
O4 Tb1 O8 72.9(3) . . ?
O1 Tb1 O8 71.5(3) . . ?
O5 Tb1 O8 119.4(3) . . ?
O2 Tb1 O8 70.0(3) . . ?
Q1 Tb1 O7 55.4(9) . . ?
Q2 Tb1 O7 9.1(6) . . ?
O4 Tb1 O7 71.9(3) . . ?
O1 Tb1 O7 118.4(2) . . ?
O5 Tb1 O7 115.4(3) . . ?
O2 Tb1 O7 114.7(3) . . ?
O8 Tb1 O7 51.2(3) . . ?
Q1 Tb1 N1 35.7(6) . . ?
Q2 Tb1 N1 67.6(13) . . ?
O4 Tb1 N1 141.9(3) . . ?
O1 Tb1 N1 119.1(3) . . ?
O5 Tb1 N1 163.8(3) . . ?
O2 Tb1 N1 69.6(3) . . ?
O8 Tb1 N1 76.5(3) . . ?
O7 Tb1 N1 71.4(3) . . ?
Q1 Tb1 N4 114.4(8) . . ?
Q2 Tb1 N4 61.4(14) . . ?
O4 Tb1 N4 74.6(3) . . ?
O1 Tb1 N4 140.4(3) . . ?
O5 Tb1 N4 71.2(3) . . ?
O2 Tb1 N4 166.9(3) . . ?
O8 Tb1 N4 116.5(3) . . ?
O7 Tb1 N4 67.5(3) . . ?
N1 Tb1 N4 100.1(3) . . ?
Q1 Tb1 N3 125.1(9) . . ?
Q2 Tb1 N3 156.3(6) . . ?
O4 Tb1 N3 116.9(3) . . ?
O1 Tb1 N3 76.2(3) . . ?
O5 Tb1 N3 68.7(3) . . ?
O2 Tb1 N3 72.6(3) . . ?
O8 Tb1 N3 140.8(3) . . ?
O7 Tb1 N3 165.3(3) . . ?
N1 Tb1 N3 101.1(3) . . ?
N4 Tb1 N3 102.5(3) . . ?
Q1 Tb1 N5 99.1(6) . . ?
Q2 Tb1 N5 92.8(6) . . ?
O4 Tb1 N5 134.6(3) . . ?
O1 Tb1 N5 138.8(3) . . ?
O5 Tb1 N5 100.0(3) . . ?
O2 Tb1 N5 105.1(3) . . ?
O8 Tb1 N5 138.4(3) . . ?
O7 Tb1 N5 101.8(3) . . ?
N1 Tb1 N5 63.8(3) . . ?
N4 Tb1 N5 62.3(3) . . ?
N3 Tb1 N5 63.6(3) . . ?
N6 O1 Tb1 95.9(6) . . ?
N6 O2 Tb1 95.0(7) . . ?
N7 O4 Tb1 98.0(7) . . ?
N7 O5 Tb1 96.9(8) . . ?
N8 O7 Q2 99.0(9) . . ?
N8 O7 Tb1 94.7(8) . . ?
Q2 O7 Tb1 4.9(3) . . ?
N8 O8 Tb1 95.7(7) . . ?
C2 C1 N5 109.2(11) . . ?
N2 C2 N1 112.3(13) . . ?
N2 C2 C1 124.6(11) . . ?
N1 C2 C1 123.1(11) . . ?
N1 C3 C4 134.0(13) . . ?
N1 C3 C8 109.1(14) . . ?
C4 C3 C8 116.9(15) . . ?
C5 C4 C3 120.3(16) . . ?
C4 C5 C6 121.9(19) . . ?
C7 C6 C5 120.4(18) . . ?
C8 C7 C6 115.9(17) . . ?
C7 C8 N2 132.1(15) . . ?
C7 C8 C3 123.8(17) . . ?
N2 C8 C3 104.0(14) . . ?
C10 C9 N5 111.3(10) . . ?
C11 C10 N3 119.0(16) . . ?
C11 C10 C9 123.3(14) . . ?
N3 C10 C9 117.6(13) . . ?
C10 C11 C12 123.1(17) . . ?
C13 C12 C11 116.2(18) . . ?
C14 C13 C12 119.1(19) . . ?
C13 C14 N3 125.4(14) . . ?
N5 C15 C16 110.9(12) . . ?
N4 C16 C17 123.7(15) . . ?
N4 C16 C15 115.0(11) . . ?
C17 C16 C15 121.3(13) . . ?
C16 C17 C18 119.4(15) . . ?
C19 C18 C17 116.7(16) . . ?
C20 C19 C18 120.7(17) . . ?
C19 C20 N4 124.5(14) . . ?
C3 N1 C2 106.5(11) . . ?
C3 N1 Tb1 139.0(8) . . ?
C2 N1 Tb1 114.6(9) . . ?
C2 N2 C8 107.9(11) . . ?
C10 N3 C14 117.0(12) . . ?
C10 N3 Tb1 117.6(10) . . ?
C14 N3 Tb1 125.4(8) . . ?
C16 N4 C20 114.8(11) . . ?
C16 N4 Tb1 120.4(9) . . ?
C20 N4 Tb1 124.6(7) . . ?
C15 N5 C1 110.0(10) . . ?
C15 N5 C9 110.7(13) . . ?
C1 N5 C9 107.9(11) . . ?
C15 N5 Tb1 109.5(6) . . ?
C1 N5 Tb1 109.7(8) . . ?
C9 N5 Tb1 109.0(6) . . ?
O3 N6 O1 122.8(10) . . ?
O3 N6 O2 120.0(12) . . ?
O1 N6 O2 117.2(9) . . ?
O3 N6 Tb1 173.5(9) . . ?
O1 N6 Tb1 58.4(5) . . ?
O2 N6 Tb1 59.2(5) . . ?
O6 N7 O5 123.4(14) . . ?
O6 N7 O4 122.0(13) . . ?
O5 N7 O4 114.6(10) . . ?
O6 N7 Tb1 176.9(11) . . ?
O5 N7 Tb1 57.9(6) . . ?
O4 N7 Tb1 56.8(5) . . ?
O9 N8 O8 122.0(12) . . ?
O9 N8 O7 119.5(13) . . ?
O8 N8 O7 118.4(12) . . ?
O9 N8 Tb1 178.6(9) . . ?
O8 N8 Tb1 59.0(6) . . ?
O7 N8 Tb1 59.4(6) . . ?
Tb1 Q1 Q2 67.5(17) . . ?
Q1 Q2 Tb1 55.1(9) . . ?
Q1 Q2 O7 120(3) . . ?
Tb1 Q2 O7 166.1(9) . . ?

loop_
_geom_bond_atom_site_label_1
_geom_bond_atom_site_label_2
_geom_bond_distance
_geom_bond_site_symmetry_2
_geom_bond_publ_flag
Tb1 Q1 0.786(11) . ?
Tb1 Q2 0.885(12) . ?
Tb1 O4 2.465(7) . ?
Tb1 O1 2.471(7) . ?
Tb1 O5 2.488(9) . ?
Tb1 O2 2.488(8) . ?
Tb1 O8 2.500(8) . ?
Tb1 O7 2.507(9) . ?
Tb1 N1 2.581(10) . ?
Tb1 N4 2.608(9) . ?
Tb1 N3 2.618(10) . ?
Tb1 N5 2.622(8) . ?
O1 N6 1.255(12) . ?
O2 N6 1.258(11) . ?
O3 N6 1.230(12) . ?
O4 N7 1.254(13) . ?
O5 N7 1.252(13) . ?
O6 N7 1.188(13) . ?
O7 N8 1.270(12) . ?
O7 Q2 1.639(15) . ?
O8 N8 1.246(13) . ?
O9 N8 1.218(13) . ?
C1 C2 1.402(19) . ?
C1 N5 1.467(19) . ?
C2 N2 1.339(16) . ?
C2 N1 1.361(14) . ?
C3 N1 1.327(17) . ?
C3 C4 1.331(19) . ?
C3 C8 1.472(18) . ?
C4 C5 1.32(2) . ?
C5 C6 1.41(2) . ?
C6 C7 1.37(2) . ?
C7 C8 1.31(2) . ?
C8 N2 1.379(19) . ?
C9 C10 1.46(2) . ?
C9 N5 1.497(17) . ?
C10 C11 1.37(2) . ?
C10 N3 1.369(13) . ?
C11 C12 1.42(3) . ?
C12 C13 1.40(2) . ?
C13 C14 1.319(19) . ?
C14 N3 1.395(16) . ?
C15 N5 1.457(16) . ?
C15 C16 1.497(19) . ?
C16 N4 1.332(13) . ?
C16 C17 1.359(19) . ?
C17 C18 1.43(2) . ?
C18 C19 1.34(2) . ?
C19 C20 1.338(19) . ?
C20 N4 1.374(18) . ?
Q1 Q2 0.807(17) . ?

loop_
_geom_torsion_atom_site_label_1
_geom_torsion_atom_site_label_2
_geom_torsion_atom_site_label_3
_geom_torsion_atom_site_label_4
_geom_torsion
_geom_torsion_site_symmetry_1
_geom_torsion_site_symmetry_2
_geom_torsion_site_symmetry_3
_geom_torsion_site_symmetry_4
_geom_torsion_publ_flag
Q1 Tb1 O1 N6 41.5(10) . . . . ?
Q2 Tb1 O1 N6 95.0(19) . . . . ?
O4 Tb1 O1 N6 151.9(7) . . . . ?
O5 Tb1 O1 N6 -154.8(7) . . . . ?
O2 Tb1 O1 N6 -4.5(6) . . . . ?
O8 Tb1 O1 N6 74.3(6) . . . . ?
O7 Tb1 O1 N6 95.6(6) . . . . ?
N1 Tb1 O1 N6 12.1(7) . . . . ?
N4 Tb1 O1 N6 -176.1(6) . . . . ?
N3 Tb1 O1 N6 -83.1(6) . . . . ?
N5 Tb1 O1 N6 -70.4(8) . . . . ?
Q1 Tb1 O2 N6 -121.6(9) . . . . ?
Q2 Tb1 O2 N6 -112.1(9) . . . . ?
O4 Tb1 O2 N6 -21.1(8) . . . . ?
O1 Tb1 O2 N6 4.5(6) . . . . ?
O5 Tb1 O2 N6 36.3(7) . . . . ?
O8 Tb1 O2 N6 -77.5(6) . . . . ?
O7 Tb1 O2 N6 -103.1(6) . . . . ?
N1 Tb1 O2 N6 -160.0(7) . . . . ?
N4 Tb1 O2 N6 160.4(13) . . . . ?
N3 Tb1 O2 N6 90.6(7) . . . . ?
N5 Tb1 O2 N6 146.0(7) . . . . ?
Q1 Tb1 O4 N7 169.4(10) . . . . ?
Q2 Tb1 O4 N7 -143.4(14) . . . . ?
O1 Tb1 O4 N7 79.5(7) . . . . ?
O5 Tb1 O4 N7 -1.9(6) . . . . ?
O2 Tb1 O4 N7 100.3(7) . . . . ?
O8 Tb1 O4 N7 155.3(7) . . . . ?
O7 Tb1 O4 N7 -150.9(7) . . . . ?
N1 Tb1 O4 N7 -166.8(7) . . . . ?
N4 Tb1 O4 N7 -80.0(7) . . . . ?
N3 Tb1 O4 N7 16.4(7) . . . . ?
N5 Tb1 O4 N7 -62.0(8) . . . . ?
Q1 Tb1 O5 N7 -23(3) . . . . ?
Q2 Tb1 O5 N7 44.9(10) . . . . ?
O4 Tb1 O5 N7 1.9(7) . . . . ?
O1 Tb1 O5 N7 -78.6(7) . . . . ?
O2 Tb1 O5 N7 -104.2(7) . . . . ?
O8 Tb1 O5 N7 -23.2(8) . . . . ?
O7 Tb1 O5 N7 34.9(8) . . . . ?
N1 Tb1 O5 N7 146.6(11) . . . . ?
N4 Tb1 O5 N7 87.2(7) . . . . ?
N3 Tb1 O5 N7 -160.5(8) . . . . ?
N5 Tb1 O5 N7 143.2(7) . . . . ?
Q1 Tb1 O7 N8 52.4(8) . . . . ?
Q2 Tb1 O7 N8 152(10) . . . . ?
O4 Tb1 O7 N8 -81.3(6) . . . . ?
O1 Tb1 O7 N8 -25.2(6) . . . . ?
O5 Tb1 O7 N8 -107.4(6) . . . . ?
O2 Tb1 O7 N8 32.4(6) . . . . ?
O8 Tb1 O7 N8 1.0(5) . . . . ?
N1 Tb1 O7 N8 88.5(6) . . . . ?
N4 Tb1 O7 N8 -161.7(6) . . . . ?
N3 Tb1 O7 N8 149.6(10) . . . . ?
N5 Tb1 O7 N8 145.3(6) . . . . ?
Q1 Tb1 O7 Q2 -100(9) . . . . ?
O4 Tb1 O7 Q2 127(9) . . . . ?
O1 Tb1 O7 Q2 -177(9) . . . . ?
O5 Tb1 O7 Q2 101(9) . . . . ?
O2 Tb1 O7 Q2 -120(9) . . . . ?
O8 Tb1 O7 Q2 -151(9) . . . . ?
N1 Tb1 O7 Q2 -64(9) . . . . ?
N4 Tb1 O7 Q2 46(9) . . . . ?
N3 Tb1 O7 Q2 -2(9) . . . . ?
N5 Tb1 O7 Q2 -7(9) . . . . ?
Q1 Tb1 O8 N8 -80.5(14) . . . . ?
Q2 Tb1 O8 N8 -6.1(15) . . . . ?
O4 Tb1 O8 N8 79.2(6) . . . . ?
O1 Tb1 O8 N8 154.8(6) . . . . ?
O5 Tb1 O8 N8 99.3(6) . . . . ?
O2 Tb1 O8 N8 -150.7(6) . . . . ?
O7 Tb1 O8 N8 -1.0(5) . . . . ?
N1 Tb1 O8 N8 -77.8(6) . . . . ?
N4 Tb1 O8 N8 16.9(7) . . . . ?
N3 Tb1 O8 N8 -169.0(6) . . . . ?
N5 Tb1 O8 N8 -60.3(8) . . . . ?
N5 C1 C2 N2 -143.2(14) . . . . ?
N5 C1 C2 N1 36(2) . . . . ?
N1 C3 C4 C5 -174.4(17) . . . . ?
C8 C3 C4 C5 4(3) . . . . ?
C3 C4 C5 C6 -3(3) . . . . ?
C4 C5 C6 C7 -4(3) . . . . ?
C5 C6 C7 C8 9(3) . . . . ?
C6 C7 C8 N2 175.7(18) . . . . ?
C6 C7 C8 C3 -9(3) . . . . ?
N1 C3 C8 C7 -179.2(16) . . . . ?
C4 C3 C8 C7 2(2) . . . . ?
N1 C3 C8 N2 -2.5(17) . . . . ?
C4 C3 C8 N2 178.9(14) . . . . ?
N5 C9 C10 C11 -142.7(14) . . . . ?
N5 C9 C10 N3 34.7(18) . . . . ?
N3 C10 C11 C12 5(3) . . . . ?
C9 C10 C11 C12 -178.0(18) . . . . ?
C10 C11 C12 C13 -3(3) . . . . ?
C11 C12 C13 C14 2(3) . . . . ?
C12 C13 C14 N3 -2(3) . . . . ?
N5 C15 C16 N4 35.3(17) . . . . ?
N5 C15 C16 C17 -143.6(14) . . . . ?
N4 C16 C17 C18 4(3) . . . . ?
C15 C16 C17 C18 -177.0(17) . . . . ?
C16 C17 C18 C19 -1(3) . . . . ?
C17 C18 C19 C20 -1(3) . . . . ?
C18 C19 C20 N4 -1(3) . . . . ?
C4 C3 N1 C2 -178.5(18) . . . . ?
C8 C3 N1 C2 3.2(16) . . . . ?
C4 C3 N1 Tb1 2(3) . . . . ?
C8 C3 N1 Tb1 -175.9(10) . . . . ?
N2 C2 N1 C3 -2.9(17) . . . . ?
C1 C2 N1 C3 178.0(16) . . . . ?
N2 C2 N1 Tb1 176.5(10) . . . . ?
C1 C2 N1 Tb1 -2.6(19) . . . . ?
Q1 Tb1 N1 C3 -28.4(19) . . . . ?
Q2 Tb1 N1 C3 -93.3(18) . . . . ?
O4 Tb1 N1 C3 -68.6(15) . . . . ?
O1 Tb1 N1 C3 28.2(15) . . . . ?
O5 Tb1 N1 C3 157.8(13) . . . . ?
O2 Tb1 N1 C3 42.0(14) . . . . ?
O8 Tb1 N1 C3 -31.4(14) . . . . ?
O7 Tb1 N1 C3 -84.6(14) . . . . ?
N4 Tb1 N1 C3 -146.5(14) . . . . ?
N3 Tb1 N1 C3 108.5(14) . . . . ?
N5 Tb1 N1 C3 161.5(15) . . . . ?
Q1 Tb1 N1 C2 152.5(18) . . . . ?
Q2 Tb1 N1 C2 87.6(14) . . . . ?
O4 Tb1 N1 C2 112.4(10) . . . . ?
O1 Tb1 N1 C2 -150.8(9) . . . . ?
O5 Tb1 N1 C2 -21.3(17) . . . . ?
O2 Tb1 N1 C2 -137.1(10) . . . . ?
O8 Tb1 N1 C2 149.6(10) . . . . ?
O7 Tb1 N1 C2 96.4(10) . . . . ?
N4 Tb1 N1 C2 34.5(10) . . . . ?
N3 Tb1 N1 C2 -70.5(10) . . . . ?
N5 Tb1 N1 C2 -17.6(9) . . . . ?
N1 C2 N2 C8 1.3(18) . . . . ?
C1 C2 N2 C8 -179.7(16) . . . . ?
C7 C8 N2 C2 177.1(19) . . . . ?
C3 C8 N2 C2 0.7(17) . . . . ?
C11 C10 N3 C14 -4.6(18) . . . . ?
C9 C10 N3 C14 177.8(13) . . . . ?
C11 C10 N3 Tb1 177.8(11) . . . . ?
C9 C10 N3 Tb1 0.2(15) . . . . ?
C13 C14 N3 C10 4(2) . . . . ?
C13 C14 N3 Tb1 -178.8(13) . . . . ?
Q1 Tb1 N3 C10 62.3(11) . . . . ?
Q2 Tb1 N3 C10 -26(4) . . . . ?
O4 Tb1 N3 C10 -148.9(8) . . . . ?
O1 Tb1 N3 C10 150.7(9) . . . . ?
O5 Tb1 N3 C10 -133.8(9) . . . . ?
O2 Tb1 N3 C10 97.4(9) . . . . ?
O8 Tb1 N3 C10 115.4(8) . . . . ?
O7 Tb1 N3 C10 -24.6(16) . . . . ?
N1 Tb1 N3 C10 33.1(9) . . . . ?
N4 Tb1 N3 C10 -70.0(9) . . . . ?
N5 Tb1 N3 C10 -20.0(8) . . . . ?
Q1 Tb1 N3 C14 -115.1(12) . . . . ?
Q2 Tb1 N3 C14 157(4) . . . . ?
O4 Tb1 N3 C14 33.7(11) . . . . ?
O1 Tb1 N3 C14 -26.7(10) . . . . ?
O5 Tb1 N3 C14 48.9(10) . . . . ?
O2 Tb1 N3 C14 -79.9(10) . . . . ?
O8 Tb1 N3 C14 -62.0(11) . . . . ?
O7 Tb1 N3 C14 158.0(11) . . . . ?
N1 Tb1 N3 C14 -144.2(10) . . . . ?
N4 Tb1 N3 C14 112.6(10) . . . . ?
N5 Tb1 N3 C14 162.6(11) . . . . ?
C17 C16 N4 C20 -6(2) . . . . ?
C15 C16 N4 C20 175.3(14) . . . . ?
C17 C16 N4 Tb1 179.5(12) . . . . ?
C15 C16 N4 Tb1 0.6(16) . . . . ?
C19 C20 N4 C16 4(2) . . . . ?
C19 C20 N4 Tb1 178.9(13) . . . . ?
Q1 Tb1 N4 C16 -108.0(12) . . . . ?
Q2 Tb1 N4 C16 -131.0(14) . . . . ?
O4 Tb1 N4 C16 145.1(11) . . . . ?
O1 Tb1 N4 C16 113.8(9) . . . . ?
O5 Tb1 N4 C16 92.3(10) . . . . ?
O2 Tb1 N4 C16 -36(2) . . . . ?
O8 Tb1 N4 C16 -153.4(9) . . . . ?
O7 Tb1 N4 C16 -138.4(10) . . . . ?
N1 Tb1 N4 C16 -73.6(10) . . . . ?
N3 Tb1 N4 C16 30.4(10) . . . . ?
N5 Tb1 N4 C16 -20.5(9) . . . . ?
Q1 Tb1 N4 C20 77.8(14) . . . . ?
Q2 Tb1 N4 C20 54.9(15) . . . . ?
O4 Tb1 N4 C20 -29.0(11) . . . . ?
O1 Tb1 N4 C20 -60.4(13) . . . . ?
O5 Tb1 N4 C20 -81.8(12) . . . . ?
O2 Tb1 N4 C20 149.6(13) . . . . ?
O8 Tb1 N4 C20 32.4(12) . . . . ?
O7 Tb1 N4 C20 47.4(11) . . . . ?
N1 Tb1 N4 C20 112.3(12) . . . . ?
N3 Tb1 N4 C20 -143.8(11) . . . . ?
N5 Tb1 N4 C20 165.4(13) . . . . ?
C16 C15 N5 C1 68.4(13) . . . . ?
C16 C15 N5 C9 -172.4(10) . . . . ?
C16 C15 N5 Tb1 -52.2(13) . . . . ?
C2 C1 N5 C15 -169.2(12) . . . . ?
C2 C1 N5 C9 69.9(15) . . . . ?
C2 C1 N5 Tb1 -48.7(14) . . . . ?
C10 C9 N5 C15 69.6(13) . . . . ?
C10 C9 N5 C1 -169.9(11) . . . . ?
C10 C9 N5 Tb1 -50.8(14) . . . . ?
Q1 Tb1 N5 C15 149.4(13) . . . . ?
Q2 Tb1 N5 C15 92.0(18) . . . . ?
O4 Tb1 N5 C15 16.9(12) . . . . ?
O1 Tb1 N5 C15 -99.6(10) . . . . ?
O5 Tb1 N5 C15 -25.8(10) . . . . ?
O2 Tb1 N5 C15 -147.1(9) . . . . ?
O8 Tb1 N5 C15 136.2(9) . . . . ?
O7 Tb1 N5 C15 93.0(10) . . . . ?
N1 Tb1 N5 C15 155.2(11) . . . . ?
N4 Tb1 N5 C15 36.6(9) . . . . ?
N3 Tb1 N5 C15 -85.8(10) . . . . ?
Q1 Tb1 N5 C1 28.6(13) . . . . ?
Q2 Tb1 N5 C1 -28.8(17) . . . . ?
O4 Tb1 N5 C1 -103.9(9) . . . . ?
O1 Tb1 N5 C1 139.6(8) . . . . ?
O5 Tb1 N5 C1 -146.6(9) . . . . ?
O2 Tb1 N5 C1 92.1(9) . . . . ?
O8 Tb1 N5 C1 15.4(11) . . . . ?
O7 Tb1 N5 C1 -27.7(9) . . . . ?
N1 Tb1 N5 C1 34.5(9) . . . . ?
N4 Tb1 N5 C1 -84.2(9) . . . . ?
N3 Tb1 N5 C1 153.5(10) . . . . ?
Q1 Tb1 N5 C9 -89.3(13) . . . . ?
Q2 Tb1 N5 C9 -146.8(18) . . . . ?
O4 Tb1 N5 C9 138.1(9) . . . . ?
O1 Tb1 N5 C9 21.6(12) . . . . ?
O5 Tb1 N5 C9 95.4(10) . . . . ?
O2 Tb1 N5 C9 -25.8(10) . . . . ?
O8 Tb1 N5 C9 -102.5(10) . . . . ?
O7 Tb1 N5 C9 -145.7(9) . . . . ?
N1 Tb1 N5 C9 -83.5(10) . . . . ?
N4 Tb1 N5 C9 157.8(11) . . . . ?
N3 Tb1 N5 C9 35.5(9) . . . . ?
Tb1 O1 N6 O3 -172.5(11) . . . . ?
Tb1 O1 N6 O2 7.8(10) . . . . ?
Tb1 O2 N6 O3 172.5(10) . . . . ?
Tb1 O2 N6 O1 -7.8(10) . . . . ?
Q1 Tb1 N6 O3 -35(8) . . . . ?
Q2 Tb1 N6 O3 -2(9) . . . . ?
O4 Tb1 N6 O3 76(8) . . . . ?
O1 Tb1 N6 O3 103(8) . . . . ?
O5 Tb1 N6 O3 127(8) . . . . ?
O2 Tb1 N6 O3 -85(8) . . . . ?
O8 Tb1 N6 O3 7(8) . . . . ?
O7 Tb1 N6 O3 4(8) . . . . ?
N1 Tb1 N6 O3 -67(8) . . . . ?
N4 Tb1 N6 O3 113(8) . . . . ?
N3 Tb1 N6 O3 -167(8) . . . . ?
N5 Tb1 N6 O3 -127(8) . . . . ?
Q1 Tb1 N6 O1 -137.6(10) . . . . ?
Q2 Tb1 N6 O1 -104.2(15) . . . . ?
O4 Tb1 N6 O1 -26.6(6) . . . . ?
O5 Tb1 N6 O1 23.9(6) . . . . ?
O2 Tb1 N6 O1 171.9(11) . . . . ?
O8 Tb1 N6 O1 -95.9(6) . . . . ?
O7 Tb1 N6 O1 -98.4(6) . . . . ?
N1 Tb1 N6 O1 -169.4(6) . . . . ?
N4 Tb1 N6 O1 10.1(16) . . . . ?
N3 Tb1 N6 O1 90.1(6) . . . . ?
N5 Tb1 N6 O1 130.2(6) . . . . ?
Q1 Tb1 N6 O2 50.5(10) . . . . ?
Q2 Tb1 N6 O2 83.9(15) . . . . ?
O4 Tb1 N6 O2 161.5(7) . . . . ?
O1 Tb1 N6 O2 -171.9(11) . . . . ?
O5 Tb1 N6 O2 -147.9(7) . . . . ?
O8 Tb1 N6 O2 92.2(7) . . . . ?
O7 Tb1 N6 O2 89.7(7) . . . . ?
N1 Tb1 N6 O2 18.7(7) . . . . ?
N4 Tb1 N6 O2 -161.7(12) . . . . ?
N3 Tb1 N6 O2 -81.8(7) . . . . ?
N5 Tb1 N6 O2 -41.6(8) . . . . ?
Tb1 O5 N7 O6 176.6(13) . . . . ?
Tb1 O5 N7 O4 -3.2(11) . . . . ?
Tb1 O4 N7 O6 -176.5(13) . . . . ?
Tb1 O4 N7 O5 3.3(11) . . . . ?
Q1 Tb1 N7 O6 56(22) . . . . ?
Q2 Tb1 N7 O6 106(22) . . . . ?
O4 Tb1 N7 O6 70(22) . . . . ?
O1 Tb1 N7 O6 -21(22) . . . . ?
O5 Tb1 N7 O6 -114(22) . . . . ?
O2 Tb1 N7 O6 -24(22) . . . . ?
O8 Tb1 N7 O6 46(22) . . . . ?
O7 Tb1 N7 O6 97(22) . . . . ?
N1 Tb1 N7 O6 104(22) . . . . ?
N4 Tb1 N7 O6 162(22) . . . . ?
N3 Tb1 N7 O6 -96(22) . . . . ?
N5 Tb1 N7 O6 -156(22) . . . . ?
Q1 Tb1 N7 O5 169.2(12) . . . . ?
Q2 Tb1 N7 O5 -140.5(12) . . . . ?
O4 Tb1 N7 O5 -176.5(12) . . . . ?
O1 Tb1 N7 O5 92.3(7) . . . . ?
O2 Tb1 N7 O5 89.5(7) . . . . ?
O8 Tb1 N7 O5 159.8(7) . . . . ?
O7 Tb1 N7 O5 -148.8(7) . . . . ?
N1 Tb1 N7 O5 -142.3(12) . . . . ?
N4 Tb1 N7 O5 -84.2(7) . . . . ?
N3 Tb1 N7 O5 18.2(7) . . . . ?
N5 Tb1 N7 O5 -42.7(8) . . . . ?
Q1 Tb1 N7 O4 -14.3(14) . . . . ?
Q2 Tb1 N7 O4 36.0(12) . . . . ?
O1 Tb1 N7 O4 -91.2(7) . . . . ?
O5 Tb1 N7 O4 176.5(12) . . . . ?
O2 Tb1 N7 O4 -94.0(7) . . . . ?
O8 Tb1 N7 O4 -23.7(7) . . . . ?
O7 Tb1 N7 O4 27.7(7) . . . . ?
N1 Tb1 N7 O4 34.2(16) . . . . ?
N4 Tb1 N7 O4 92.3(7) . . . . ?
N3 Tb1 N7 O4 -165.4(7) . . . . ?
N5 Tb1 N7 O4 133.8(7) . . . . ?
Tb1 O8 N8 O9 178.9(10) . . . . ?
Tb1 O8 N8 O7 1.8(9) . . . . ?
Q2 O7 N8 O9 -176.7(11) . . . . ?
Tb1 O7 N8 O9 -179.0(9) . . . . ?
Q2 O7 N8 O8 0.5(12) . . . . ?
Tb1 O7 N8 O8 -1.8(9) . . . . ?
Q2 O7 N8 Tb1 2.3(7) . . . . ?
Q1 Tb1 N8 O9 -67(46) . . . . ?
Q2 Tb1 N8 O9 33(46) . . . . ?
O4 Tb1 N8 O9 130(47) . . . . ?
O1 Tb1 N8 O9 -161(46) . . . . ?
O5 Tb1 N8 O9 127(46) . . . . ?
O2 Tb1 N8 O9 -110(46) . . . . ?
O8 Tb1 N8 O9 -137(47) . . . . ?
O7 Tb1 N8 O9 41(46) . . . . ?
N1 Tb1 N8 O9 -42(46) . . . . ?
N4 Tb1 N8 O9 58(46) . . . . ?
N3 Tb1 N8 O9 -110(46) . . . . ?
N5 Tb1 N8 O9 0(47) . . . . ?
Q1 Tb1 N8 O8 70.8(11) . . . . ?
Q2 Tb1 N8 O8 171(2) . . . . ?
O4 Tb1 N8 O8 -92.2(6) . . . . ?
O1 Tb1 N8 O8 -23.9(6) . . . . ?
O5 Tb1 N8 O8 -95.5(6) . . . . ?
O2 Tb1 N8 O8 27.4(6) . . . . ?
O7 Tb1 N8 O8 178.2(9) . . . . ?
N1 Tb1 N8 O8 95.2(6) . . . . ?
N4 Tb1 N8 O8 -164.9(6) . . . . ?
N3 Tb1 N8 O8 27.7(13) . . . . ?
N5 Tb1 N8 O8 136.9(6) . . . . ?
Q1 Tb1 N8 O7 -107.4(11) . . . . ?
Q2 Tb1 N8 O7 -8(2) . . . . ?
O4 Tb1 N8 O7 89.7(6) . . . . ?
O1 Tb1 N8 O7 157.9(6) . . . . ?
O5 Tb1 N8 O7 86.3(6) . . . . ?
O2 Tb1 N8 O7 -150.8(6) . . . . ?
O8 Tb1 N8 O7 -178.2(9) . . . . ?
N1 Tb1 N8 O7 -83.0(6) . . . . ?
N4 Tb1 N8 O7 16.9(6) . . . . ?
N3 Tb1 N8 O7 -150.5(10) . . . . ?
N5 Tb1 N8 O7 -41.2(7) . . . . ?
O4 Tb1 Q1 Q2 58.2(8) . . . . ?
O1 Tb1 Q1 Q2 130.7(7) . . . . ?
O5 Tb1 Q1 Q2 78(3) . . . . ?
O2 Tb1 Q1 Q2 170.1(9) . . . . ?
O8 Tb1 Q1 Q2 79.1(13) . . . . ?
O7 Tb1 Q1 Q2 10.6(6) . . . . ?
N1 Tb1 Q1 Q2 -96.5(14) . . . . ?
N4 Tb1 Q1 Q2 -24.0(9) . . . . ?
N3 Tb1 Q1 Q2 -151.5(7) . . . . ?
N5 Tb1 Q1 Q2 -87.5(8) . . . . ?
Tb1 Q1 Q2 O7 -164.4(11) . . . . ?
O4 Tb1 Q2 Q1 -125.8(8) . . . . ?
O1 Tb1 Q2 Q1 -71.5(15) . . . . ?
O5 Tb1 Q2 Q1 -158.3(8) . . . . ?
O2 Tb1 Q2 Q1 -10.0(10) . . . . ?
O8 Tb1 Q2 Q1 -48.4(9) . . . . ?
O7 Tb1 Q2 Q1 -74(9) . . . . ?
N1 Tb1 Q2 Q1 38.9(8) . . . . ?
N4 Tb1 Q2 Q1 155.0(10) . . . . ?
N3 Tb1 Q2 Q1 104(3) . . . . ?
N5 Tb1 Q2 Q1 99.0(8) . . . . ?
Q1 Tb1 Q2 O7 74(9) . . . . ?
O4 Tb1 Q2 O7 -51(9) . . . . ?
O1 Tb1 Q2 O7 3(10) . . . . ?
O5 Tb1 Q2 O7 -84(10) . . . . ?
O2 Tb1 Q2 O7 64(10) . . . . ?
O8 Tb1 Q2 O7 26(9) . . . . ?
N1 Tb1 Q2 O7 113(10) . . . . ?
N4 Tb1 Q2 O7 -130(10) . . . . ?
N3 Tb1 Q2 O7 178(6) . . . . ?
N5 Tb1 Q2 O7 173(9) . . . . ?
N8 O7 Q2 Q1 37.8(15) . . . . ?
Tb1 O7 Q2 Q1 66(9) . . . . ?
N8 O7 Q2 Tb1 -28(10) . . . . ?
